data_1514381
loop_
_publ_author_name
'Nawn, Graeme'
'Oakley, Simon R.'
'Majewski, Marek B.'
'McDonald, Robert'
'Patrick, Brian O.'
'Hicks, Robin G.'

_publ_section_title
;
 Redox-active, near-infrared dyes based on &#x2018;Nindigo&#x2019;
 (indigo-N,N&#x2032;-diarylimine) boron chelate complexes
;
_journal_issue 2
_journal_name_full 'Chemical Science'
_journal_page_first 612
_journal_paper_doi 10.1039/c2sc21307a
_journal_volume 4
_journal_year 2013
_chemical_formula_moiety 'C28 H19 B F2 N4, C2 H3 N'
_chemical_formula_sum 'C30 H22 B F2 N5'
_chemical_formula_weight 501.34
_chemical_name_systematic
;
?
;
_space_group_IT_number 2
_symmetry_cell_setting triclinic
_symmetry_space_group_name_Hall '-P 1'
_symmetry_space_group_name_H-M 'P -1'
_atom_sites_solution_hydrogens geom
_atom_sites_solution_primary direct
_atom_sites_solution_secondary difmap
_audit_creation_method SHELXL-97
_cell_angle_alpha 76.0890(8)
_cell_angle_beta 85.2516(9)
_cell_angle_gamma 62.9902(7)
_cell_formula_units_Z 4
_cell_length_a 11.9663(7)
_cell_length_b 12.5933(8)
_cell_length_c 19.2781(12)
_cell_measurement_reflns_used 6000
_cell_measurement_temperature 173(2)
_cell_measurement_theta_max 24.34
_cell_measurement_theta_min 2.17
_cell_volume 2511.2(3)
_computing_cell_refinement 'Bruker SAINT'
_computing_data_collection 'Bruker APEX2'
_computing_data_reduction 'Bruker SAINT'
_computing_molecular_graphics 'Bruker SHELXTL'
_computing_publication_material 'Bruker SHELXTL'
_computing_structure_refinement 'SHELXL-97 (Sheldrick, 2008)'
_computing_structure_solution 'SHELXS-97 (Sheldrick, 2008)'
_diffrn_ambient_temperature 173(2)
_diffrn_measured_fraction_theta_full 0.995
_diffrn_measured_fraction_theta_max 0.995
_diffrn_measurement_device_type 'Bruker APEX-II CCD'
_diffrn_measurement_method '\w scans'
_diffrn_radiation_monochromator graphite
_diffrn_radiation_source 'fine-focus sealed tube'
_diffrn_radiation_type MoK\a
_diffrn_radiation_wavelength 0.71073
_diffrn_reflns_av_R_equivalents 0.0000
_diffrn_reflns_av_sigmaI/netI 0.0648
_diffrn_reflns_limit_h_max 14
_diffrn_reflns_limit_h_min -14
_diffrn_reflns_limit_k_max 15
_diffrn_reflns_limit_k_min -14
_diffrn_reflns_limit_l_max 23
_diffrn_reflns_limit_l_min 0
_diffrn_reflns_number 18441
_diffrn_reflns_theta_full 25.84
_diffrn_reflns_theta_max 25.84
_diffrn_reflns_theta_min 1.09
_exptl_absorpt_coefficient_mu 0.090
_exptl_absorpt_correction_T_max 0.9942
_exptl_absorpt_correction_T_min 0.9639
_exptl_absorpt_correction_type multi-scan
_exptl_absorpt_process_details 'TWINABS (Sheldrick, 2008)'
_exptl_crystal_colour brown
_exptl_crystal_density_diffrn 1.326
_exptl_crystal_density_method 'not measured'
_exptl_crystal_description plate
_exptl_crystal_F_000 1040
_exptl_crystal_size_max 0.41
_exptl_crystal_size_mid 0.38
_exptl_crystal_size_min 0.06
_refine_diff_density_max 0.233
_refine_diff_density_min -0.286
_refine_diff_density_rms 0.055
_refine_ls_extinction_method none
_refine_ls_goodness_of_fit_ref 1.022
_refine_ls_hydrogen_treatment constr
_refine_ls_matrix_type full
_refine_ls_number_parameters 688
_refine_ls_number_reflns 18441
_refine_ls_number_restraints 0
_refine_ls_restrained_S_all 1.022
_refine_ls_R_factor_all 0.1209
_refine_ls_R_factor_gt 0.0562
_refine_ls_shift/su_max 0.005
_refine_ls_shift/su_mean 0.000
_refine_ls_structure_factor_coef Fsqd
_refine_ls_weighting_details 'calc w=1/[\s^2^(Fo^2^)+(0.0521P)^2^+0.2409P] where P=(Fo^2^+2Fc^2^)/3'
_refine_ls_weighting_scheme calc
_refine_ls_wR_factor_gt 0.1089
_refine_ls_wR_factor_ref 0.1330
_reflns_number_gt 10504
_reflns_number_total 18441
_reflns_threshold_expression I>2\s(I)
_cod_data_source_file c2sc21307a.txt
_cod_data_source_block vic1006
_cod_depositor_comments
;
The following automatic conversions were performed:

'_symmetry_cell_setting' value 'Triclinic' changed to 'triclinic'
according to
/usr/data/users/saulius/automatic-downloads/retrospective/RSC/lib/dictionaries/cif_core.dic
dictionary named 'cif_core.dic' version 2.4.2 from 2011-04-26.

Automatic conversion script
Id: cif_fix_values 2281 2013-09-26 08:29:07Z andrius 
;
_cod_database_code 1514381

loop_
_symmetry_equiv_pos_as_xyz
'x, y, z'
'-x, -y, -z'

loop_
_atom_site_label
_atom_site_type_symbol
_atom_site_fract_x
_atom_site_fract_y
_atom_site_fract_z
_atom_site_U_iso_or_equiv
_atom_site_adp_type
_atom_site_occupancy
_atom_site_symmetry_multiplicity
_atom_site_calc_flag
_atom_site_refinement_flags
F1A F 0.22212(11) 0.05686(10) 0.28371(6) 0.0560(3) Uani 1 1 d .
F2A F 0.12825(10) 0.04610(10) 0.19081(7) 0.0560(3) Uani 1 1 d .
N11A N 0.18383(13) 0.21151(13) 0.17538(8) 0.0342(4) Uani 1 1 d .
N12A N 0.24121(14) 0.44047(13) 0.05673(8) 0.0375(4) Uani 1 1 d .
N21A N 0.45112(14) 0.19109(13) 0.06028(8) 0.0375(4) Uani 1 1 d .
H21A H 0.4441 0.2635 0.0377 0.045 Uiso 1 1 calc R
N22A N 0.34886(13) -0.00398(13) 0.18321(8) 0.0325(4) Uani 1 1 d .
C11A C 0.25451(16) 0.25102(16) 0.12761(9) 0.0319(4) Uani 1 1 d .
C12A C 0.19207(16) 0.38607(16) 0.10454(9) 0.0322(4) Uani 1 1 d .
C13A C 0.07569(17) 0.42362(16) 0.14494(9) 0.0329(4) Uani 1 1 d .
C14A C 0.07495(17) 0.31591(16) 0.18593(9) 0.0344(4) Uani 1 1 d .
C15A C -0.02409(18) 0.31766(18) 0.22871(10) 0.0433(5) Uani 1 1 d .
H15A H -0.0229 0.2442 0.2572 0.052 Uiso 1 1 calc R
C16A C -0.12547(18) 0.43077(19) 0.22845(11) 0.0467(5) Uani 1 1 d .
H16A H -0.1956 0.4345 0.2567 0.056 Uiso 1 1 calc R
C17A C -0.12671(18) 0.53847(18) 0.18793(10) 0.0432(5) Uani 1 1 d .
H17A H -0.1974 0.6145 0.1888 0.052 Uiso 1 1 calc R
C18A C -0.02623(17) 0.53633(17) 0.14636(10) 0.0376(5) Uani 1 1 d .
H18A H -0.0266 0.6103 0.1193 0.045 Uiso 1 1 calc R
C21A C 0.36569(16) 0.16970(16) 0.10676(9) 0.0326(4) Uani 1 1 d .
C22A C 0.41266(16) 0.04062(16) 0.13461(9) 0.0317(4) Uani 1 1 d .
C23A C 0.53023(16) -0.01599(16) 0.10064(9) 0.0333(4) Uani 1 1 d .
C24A C 0.54861(17) 0.08086(17) 0.05510(10) 0.0360(4) Uani 1 1 d .
C25A C 0.65342(18) 0.05929(19) 0.01315(10) 0.0431(5) Uani 1 1 d .
H25A H 0.6665 0.1250 -0.0158 0.052 Uiso 1 1 calc R
C26A C 0.73730(18) -0.0602(2) 0.01506(11) 0.0495(5) Uani 1 1 d .
H26A H 0.8093 -0.0772 -0.0135 0.059 Uiso 1 1 calc R
C27A C 0.71951(18) -0.15800(19) 0.05819(11) 0.0471(5) Uani 1 1 d .
H27A H 0.7787 -0.2397 0.0576 0.057 Uiso 1 1 calc R
C28A C 0.61786(17) -0.13749(17) 0.10128(10) 0.0405(5) Uani 1 1 d .
H28A H 0.6070 -0.2041 0.1309 0.049 Uiso 1 1 calc R
C31A C 0.18431(16) 0.56993(16) 0.03504(9) 0.0328(4) Uani 1 1 d .
C32A C 0.19216(19) 0.64000(18) 0.07784(11) 0.0460(5) Uani 1 1 d .
H32A H 0.2313 0.6016 0.1240 0.055 Uiso 1 1 calc R
C33A C 0.14353(19) 0.76558(19) 0.05401(12) 0.0512(6) Uani 1 1 d .
H33A H 0.1488 0.8132 0.0839 0.061 Uiso 1 1 calc R
C34A C 0.08742(18) 0.82173(18) -0.01306(11) 0.0462(5) Uani 1 1 d .
H34A H 0.0543 0.9080 -0.0296 0.055 Uiso 1 1 calc R
C35A C 0.07956(19) 0.75278(18) -0.05592(11) 0.0497(5) Uani 1 1 d .
H35A H 0.0402 0.7915 -0.1020 0.060 Uiso 1 1 calc R
C36A C 0.12864(18) 0.62720(17) -0.03233(10) 0.0420(5) Uani 1 1 d .
H36A H 0.1241 0.5799 -0.0627 0.050 Uiso 1 1 calc R
C41A C 0.40519(16) -0.13375(16) 0.21644(10) 0.0331(4) Uani 1 1 d .
C42A C 0.48984(19) -0.17951(18) 0.27278(11) 0.0481(5) Uani 1 1 d .
H42A H 0.5127 -0.1265 0.2892 0.058 Uiso 1 1 calc R
C43A C 0.5416(2) -0.30248(18) 0.30545(12) 0.0548(6) Uani 1 1 d .
H43A H 0.6002 -0.3339 0.3443 0.066 Uiso 1 1 calc R
C44A C 0.50912(19) -0.37960(18) 0.28221(12) 0.0487(5) Uani 1 1 d .
H44A H 0.5448 -0.4642 0.3049 0.058 Uiso 1 1 calc R
C45A C 0.4247(2) -0.33390(19) 0.22594(12) 0.0528(6) Uani 1 1 d .
H45A H 0.4023 -0.3873 0.2096 0.063 Uiso 1 1 calc R
C46A C 0.37178(19) -0.21041(18) 0.19282(11) 0.0463(5) Uani 1 1 d .
H46A H 0.3129 -0.1790 0.1541 0.056 Uiso 1 1 calc R
B1A B 0.2182(2) 0.0766(2) 0.20988(12) 0.0372(5) Uani 1 1 d .
F1B F 0.36344(11) 0.40025(10) 0.22364(6) 0.0597(4) Uani 1 1 d .
F2B F 0.41248(10) 0.41644(9) 0.32988(7) 0.0523(3) Uani 1 1 d .
N11B N 0.23164(13) 0.38367(12) 0.32260(8) 0.0316(4) Uani 1 1 d .
N12B N 0.02209(13) 0.29039(13) 0.42656(8) 0.0371(4) Uani 1 1 d .
N21B N 0.27627(13) 0.08193(12) 0.43052(8) 0.0332(4) Uani 1 1 d .
H21B H 0.2065 0.0838 0.4501 0.040 Uiso 1 1 calc R
N22B N 0.44972(12) 0.21671(12) 0.31811(7) 0.0288(3) Uani 1 1 d .
C11B C 0.20051(16) 0.29836(16) 0.36515(9) 0.0302(4) Uani 1 1 d .
C12B C 0.06903(16) 0.35632(16) 0.38659(9) 0.0316(4) Uani 1 1 d .
C13B C 0.02404(16) 0.48705(16) 0.35250(10) 0.0331(4) Uani 1 1 d .
C14B C 0.12448(16) 0.49831(16) 0.31452(9) 0.0331(4) Uani 1 1 d .
C15B C 0.11420(18) 0.61108(17) 0.27607(10) 0.0416(5) Uani 1 1 d .
H15B H 0.1832 0.6187 0.2514 0.050 Uiso 1 1 calc R
C16B C -0.0012(2) 0.71190(18) 0.27531(11) 0.0492(5) Uani 1 1 d .
H16B H -0.0113 0.7901 0.2491 0.059 Uiso 1 1 calc R
C17B C -0.10260(19) 0.70225(18) 0.31165(11) 0.0484(5) Uani 1 1 d .
H17B H -0.1805 0.7733 0.3097 0.058 Uiso 1 1 calc R
C18B C -0.09092(18) 0.59011(17) 0.35059(10) 0.0419(5) Uani 1 1 d .
H18B H -0.1600 0.5833 0.3756 0.050 Uiso 1 1 calc R
C21B C 0.28846(16) 0.17897(16) 0.38564(9) 0.0295(4) Uani 1 1 d .
C22B C 0.41417(15) 0.13871(15) 0.36270(9) 0.0280(4) Uani 1 1 d .
C23B C 0.48097(15) 0.01159(15) 0.39814(9) 0.0292(4) Uani 1 1 d .
C24B C 0.39208(16) -0.01841(16) 0.43944(9) 0.0311(4) Uani 1 1 d .
C25B C 0.42439(18) -0.13423(16) 0.48308(10) 0.0395(5) Uani 1 1 d .
H25B H 0.3633 -0.1541 0.5096 0.047 Uiso 1 1 calc R
C26B C 0.54847(19) -0.21869(17) 0.48616(10) 0.0424(5) Uani 1 1 d .
H26B H 0.5732 -0.2985 0.5155 0.051 Uiso 1 1 calc R
C27B C 0.63947(18) -0.19047(16) 0.44733(10) 0.0382(5) Uani 1 1 d .
H27B H 0.7246 -0.2509 0.4515 0.046 Uiso 1 1 calc R
C28B C 0.60770(16) -0.07692(16) 0.40335(9) 0.0334(4) Uani 1 1 d .
H28B H 0.6698 -0.0584 0.3770 0.040 Uiso 1 1 calc R
C31B C -0.09988(16) 0.34449(16) 0.45391(10) 0.0339(4) Uani 1 1 d .
C32B C -0.19640(17) 0.33148(17) 0.42834(10) 0.0403(5) Uani 1 1 d .
H32B H -0.1830 0.2928 0.3897 0.048 Uiso 1 1 calc R
C33B C -0.31267(17) 0.37493(17) 0.45924(11) 0.0435(5) Uani 1 1 d .
H33B H -0.3798 0.3685 0.4406 0.052 Uiso 1 1 calc R
C34B C -0.33153(18) 0.42731(18) 0.51664(11) 0.0480(5) Uani 1 1 d .
H34B H -0.4106 0.4545 0.5387 0.058 Uiso 1 1 calc R
C35B C -0.23537(19) 0.4402(2) 0.54187(12) 0.0583(6) Uani 1 1 d .
H35B H -0.2484 0.4772 0.5812 0.070 Uiso 1 1 calc R
C36B C -0.11969(19) 0.3995(2) 0.51043(11) 0.0528(6) Uani 1 1 d .
H36B H -0.0539 0.4096 0.5278 0.063 Uiso 1 1 calc R
C41B C 0.57348(16) 0.16972(15) 0.28936(9) 0.0296(4) Uani 1 1 d .
C42B C 0.60033(17) 0.10041(17) 0.23895(10) 0.0385(5) Uani 1 1 d .
H42B H 0.5375 0.0839 0.2237 0.046 Uiso 1 1 calc R
C43B C 0.71901(18) 0.05490(18) 0.21057(11) 0.0468(5) Uani 1 1 d .
H43B H 0.7374 0.0072 0.1760 0.056 Uiso 1 1 calc R
C44B C 0.81003(18) 0.07893(18) 0.23267(11) 0.0479(5) Uani 1 1 d .
H44B H 0.8914 0.0480 0.2134 0.057 Uiso 1 1 calc R
C45B C 0.78228(19) 0.14783(19) 0.28274(12) 0.0540(6) Uani 1 1 d .
H45B H 0.8452 0.1640 0.2981 0.065 Uiso 1 1 calc R
C46B C 0.66394(17) 0.19427(18) 0.31134(11) 0.0435(5) Uani 1 1 d .
H46B H 0.6456 0.2424 0.3457 0.052 Uiso 1 1 calc R
B1B B 0.3638(2) 0.35793(19) 0.29680(12) 0.0352(5) Uani 1 1 d .
N1S N 0.4768(2) 0.3902(2) -0.05277(12) 0.0827(7) Uani 1 1 d .
C1S C 0.4492(2) 0.4894(2) -0.07914(12) 0.0613(6) Uani 1 1 d .
C2S C 0.4145(2) 0.6174(2) -0.11252(13) 0.0742(8) Uani 1 1 d .
H2SA H 0.3652 0.6414 -0.1566 0.089 Uiso 1 1 calc R
H2SB H 0.4906 0.6282 -0.1238 0.089 Uiso 1 1 calc R
H2SC H 0.3644 0.6686 -0.0796 0.089 Uiso 1 1 calc R
N2S N 0.1094(2) 0.0282(2) 0.54547(12) 0.0978(8) Uani 1 1 d .
C3S C 0.0179(2) 0.0573(2) 0.57408(13) 0.0720(8) Uani 1 1 d .
C4S C -0.1005(2) 0.0952(3) 0.61138(14) 0.0825(8) Uani 1 1 d .
H4SA H -0.1675 0.1630 0.5793 0.099 Uiso 1 1 calc R
H4SB H -0.0925 0.1218 0.6537 0.099 Uiso 1 1 calc R
H4SC H -0.1209 0.0260 0.6261 0.099 Uiso 1 1 calc R

loop_
_atom_site_aniso_label
_atom_site_aniso_U_11
_atom_site_aniso_U_22
_atom_site_aniso_U_33
_atom_site_aniso_U_23
_atom_site_aniso_U_13
_atom_site_aniso_U_12
F1A 0.0659(8) 0.0442(7) 0.0387(7) 0.0015(5) 0.0099(6) -0.0151(6)
F2A 0.0379(7) 0.0394(7) 0.0895(9) -0.0029(6) -0.0026(6) -0.0213(6)
N11A 0.0342(9) 0.0281(9) 0.0370(9) -0.0034(7) 0.0047(7) -0.0137(7)
N12A 0.0388(9) 0.0281(9) 0.0392(9) 0.0002(7) 0.0017(7) -0.0135(8)
N21A 0.0379(9) 0.0287(9) 0.0432(10) -0.0008(7) 0.0077(8) -0.0174(8)
N22A 0.0340(9) 0.0256(8) 0.0357(9) 0.0013(7) -0.0030(7) -0.0148(7)
C11A 0.0332(10) 0.0287(10) 0.0314(10) -0.0001(8) -0.0019(8) -0.0148(9)
C12A 0.0322(10) 0.0312(11) 0.0316(10) -0.0017(8) -0.0018(8) -0.0150(9)
C13A 0.0326(10) 0.0318(11) 0.0330(11) -0.0038(8) -0.0013(8) -0.0148(9)
C14A 0.0331(11) 0.0330(11) 0.0344(11) -0.0030(9) 0.0007(8) -0.0148(9)
C15A 0.0441(12) 0.0381(12) 0.0443(12) -0.0034(10) 0.0091(10) -0.0197(10)
C16A 0.0385(12) 0.0496(14) 0.0470(13) -0.0092(11) 0.0111(10) -0.0182(11)
C17A 0.0357(11) 0.0385(12) 0.0465(13) -0.0092(10) 0.0020(10) -0.0095(10)
C18A 0.0357(11) 0.0321(11) 0.0395(11) -0.0026(9) -0.0039(9) -0.0124(9)
C21A 0.0334(11) 0.0267(10) 0.0344(11) -0.0003(8) 0.0013(8) -0.0141(9)
C22A 0.0308(10) 0.0312(11) 0.0337(10) -0.0034(8) -0.0028(8) -0.0157(9)
C23A 0.0298(10) 0.0328(11) 0.0359(11) -0.0056(8) -0.0017(8) -0.0134(9)
C24A 0.0318(10) 0.0348(11) 0.0388(11) -0.0054(9) -0.0002(9) -0.0141(9)
C25A 0.0377(12) 0.0459(13) 0.0417(12) -0.0022(10) 0.0043(9) -0.0196(11)
C26A 0.0306(11) 0.0560(15) 0.0500(13) -0.0113(11) 0.0056(10) -0.0105(11)
C27A 0.0347(12) 0.0391(12) 0.0517(13) -0.0075(10) -0.0022(10) -0.0039(10)
C28A 0.0350(11) 0.0328(11) 0.0445(12) -0.0030(9) -0.0035(9) -0.0095(9)
C31A 0.0317(10) 0.0307(11) 0.0341(11) -0.0025(9) 0.0053(8) -0.0155(9)
C32A 0.0532(13) 0.0399(13) 0.0390(12) -0.0023(10) -0.0099(10) -0.0174(11)
C33A 0.0559(14) 0.0400(13) 0.0623(15) -0.0159(11) -0.0033(12) -0.0226(11)
C34A 0.0418(12) 0.0279(11) 0.0616(15) -0.0008(10) 0.0001(11) -0.0137(10)
C35A 0.0533(14) 0.0387(13) 0.0451(13) 0.0023(10) -0.0095(10) -0.0145(11)
C36A 0.0473(12) 0.0342(12) 0.0414(12) -0.0061(9) -0.0045(10) -0.0160(10)
C41A 0.0345(10) 0.0264(10) 0.0358(11) -0.0003(8) -0.0009(8) -0.0144(9)
C42A 0.0560(14) 0.0353(12) 0.0529(13) -0.0012(10) -0.0196(11) -0.0211(11)
C43A 0.0605(15) 0.0380(13) 0.0542(14) 0.0061(11) -0.0223(11) -0.0164(11)
C44A 0.0498(13) 0.0286(11) 0.0603(14) 0.0029(10) 0.0003(11) -0.0176(10)
C45A 0.0624(15) 0.0395(13) 0.0654(15) -0.0078(11) -0.0040(12) -0.0314(12)
C46A 0.0531(13) 0.0390(12) 0.0497(13) 0.0008(10) -0.0128(10) -0.0262(11)
B1A 0.0379(13) 0.0331(13) 0.0398(14) -0.0002(10) 0.0017(10) -0.0194(11)
F1B 0.0530(7) 0.0468(7) 0.0418(7) 0.0081(6) 0.0128(6) -0.0012(6)
F2B 0.0405(7) 0.0341(6) 0.0882(9) -0.0199(6) 0.0116(6) -0.0204(5)
N11B 0.0288(8) 0.0245(8) 0.0352(9) -0.0029(7) 0.0003(7) -0.0084(7)
N12B 0.0272(9) 0.0349(9) 0.0464(10) -0.0106(8) 0.0059(7) -0.0117(7)
N21B 0.0269(8) 0.0295(9) 0.0414(9) -0.0037(7) 0.0059(7) -0.0140(7)
N22B 0.0256(8) 0.0272(8) 0.0313(8) -0.0041(7) 0.0037(6) -0.0115(7)
C11B 0.0276(10) 0.0284(10) 0.0327(10) -0.0068(8) 0.0009(8) -0.0110(8)
C12B 0.0260(10) 0.0324(11) 0.0347(11) -0.0096(9) 0.0002(8) -0.0105(9)
C13B 0.0287(10) 0.0268(10) 0.0377(11) -0.0077(8) -0.0016(8) -0.0068(8)
C14B 0.0310(10) 0.0262(10) 0.0352(11) -0.0060(8) -0.0022(8) -0.0069(9)
C15B 0.0424(12) 0.0310(11) 0.0432(12) -0.0038(9) 0.0055(9) -0.0124(10)
C16B 0.0536(14) 0.0283(11) 0.0521(13) -0.0031(10) 0.0019(11) -0.0098(10)
C17B 0.0420(13) 0.0331(12) 0.0532(14) -0.0092(10) 0.0008(10) -0.0028(10)
C18B 0.0342(11) 0.0366(12) 0.0453(12) -0.0115(10) 0.0025(9) -0.0068(9)
C21B 0.0279(10) 0.0272(10) 0.0317(10) -0.0035(8) 0.0024(8) -0.0129(8)
C22B 0.0288(10) 0.0260(10) 0.0295(10) -0.0074(8) 0.0006(8) -0.0120(8)
C23B 0.0286(10) 0.0250(10) 0.0315(10) -0.0057(8) 0.0006(8) -0.0103(8)
C24B 0.0311(10) 0.0263(10) 0.0338(10) -0.0058(8) 0.0004(8) -0.0115(9)
C25B 0.0444(12) 0.0300(11) 0.0425(12) -0.0041(9) 0.0068(9) -0.0181(10)
C26B 0.0527(13) 0.0244(11) 0.0406(12) -0.0017(9) -0.0007(10) -0.0116(10)
C27B 0.0375(11) 0.0280(11) 0.0403(12) -0.0081(9) -0.0030(9) -0.0064(9)
C28B 0.0326(10) 0.0299(11) 0.0342(11) -0.0065(9) 0.0001(8) -0.0115(9)
C31B 0.0280(10) 0.0287(10) 0.0401(11) -0.0056(9) 0.0039(8) -0.0100(8)
C32B 0.0346(11) 0.0430(12) 0.0446(12) -0.0149(10) 0.0037(9) -0.0167(10)
C33B 0.0295(11) 0.0432(12) 0.0579(14) -0.0128(11) 0.0031(10) -0.0161(10)
C34B 0.0294(11) 0.0512(14) 0.0467(13) -0.0072(11) 0.0077(10) -0.0070(10)
C35B 0.0396(13) 0.0720(17) 0.0513(14) -0.0328(12) -0.0001(11) -0.0055(12)
C36B 0.0333(12) 0.0640(15) 0.0606(15) -0.0303(12) -0.0017(10) -0.0129(11)
C41B 0.0275(10) 0.0248(10) 0.0326(10) -0.0017(8) 0.0023(8) -0.0110(8)
C42B 0.0343(11) 0.0395(12) 0.0379(11) -0.0099(9) 0.0015(9) -0.0128(9)
C43B 0.0398(12) 0.0457(13) 0.0397(12) -0.0108(10) 0.0059(10) -0.0065(10)
C44B 0.0307(11) 0.0430(13) 0.0540(14) 0.0002(11) 0.0116(10) -0.0102(10)
C45B 0.0363(12) 0.0552(14) 0.0775(17) -0.0149(13) 0.0067(11) -0.0273(11)
C46B 0.0365(11) 0.0459(13) 0.0567(13) -0.0183(10) 0.0065(10) -0.0233(10)
B1B 0.0336(12) 0.0285(12) 0.0369(13) -0.0023(10) 0.0070(10) -0.0118(10)
N1S 0.0947(17) 0.0545(14) 0.0787(16) 0.0014(12) 0.0323(13) -0.0291(13)
C1S 0.0603(15) 0.0541(16) 0.0555(15) -0.0005(12) 0.0220(12) -0.0231(13)
C2S 0.0712(17) 0.0513(16) 0.0778(18) 0.0117(13) 0.0123(14) -0.0233(14)
N2S 0.0618(15) 0.113(2) 0.0846(17) 0.0202(14) 0.0193(13) -0.0336(15)
C3S 0.0579(17) 0.0824(19) 0.0618(17) 0.0192(14) 0.0017(14) -0.0371(15)
C4S 0.0615(17) 0.101(2) 0.0746(18) 0.0000(16) 0.0170(14) -0.0394(16)

loop_
_atom_type_symbol
_atom_type_description
_atom_type_scat_dispersion_real
_atom_type_scat_dispersion_imag
_atom_type_scat_source
C C 0.0033 0.0016 'International Tables Vol C Tables 4.2.6.8 and 6.1.1.4'
H H 0.0000 0.0000 'International Tables Vol C Tables 4.2.6.8 and 6.1.1.4'
B B 0.0013 0.0007 'International Tables Vol C Tables 4.2.6.8 and 6.1.1.4'
N N 0.0061 0.0033 'International Tables Vol C Tables 4.2.6.8 and 6.1.1.4'
F F 0.0171 0.0103 'International Tables Vol C Tables 4.2.6.8 and 6.1.1.4'

loop_
_geom_angle_atom_site_label_1
_geom_angle_atom_site_label_2
_geom_angle_atom_site_label_3
_geom_angle
C11A N11A C14A 107.52(14)
C11A N11A B1A 125.04(15)
C14A N11A B1A 127.43(15)
C12A N12A C31A 120.75(15)
C24A N21A C21A 108.64(14)
C22A N22A C41A 119.46(15)
C22A N22A B1A 123.79(15)
C41A N22A B1A 116.67(14)
N11A C11A C21A 120.65(16)
N11A C11A C12A 110.54(15)
C21A C11A C12A 128.81(16)
N12A C12A C13A 135.85(17)
N12A C12A C11A 119.89(16)
C13A C12A C11A 104.18(14)
C18A C13A C14A 119.69(17)
C18A C13A C12A 133.69(17)
C14A C13A C12A 106.53(15)
C15A C14A C13A 121.82(17)
C15A C14A N11A 126.94(16)
C13A C14A N11A 111.22(15)
C14A C15A C16A 117.51(18)
C17A C16A C15A 121.50(19)
C18A C17A C16A 120.72(18)
C17A C18A C13A 118.74(17)
C11A C21A N21A 129.47(16)
C11A C21A C22A 121.54(16)
N21A C21A C22A 108.98(15)
N22A C22A C21A 120.70(16)
N22A C22A C23A 133.16(16)
C21A C22A C23A 106.14(15)
C28A C23A C24A 119.10(17)
C28A C23A C22A 134.66(17)
C24A C23A C22A 106.14(16)
N21A C24A C25A 128.14(17)
N21A C24A C23A 110.05(16)
C25A C24A C23A 121.82(17)
C26A C25A C24A 117.64(18)
C25A C26A C27A 121.68(19)
C28A C27A C26A 121.05(19)
C27A C28A C23A 118.66(18)
C32A C31A C36A 118.92(17)
C32A C31A N12A 121.13(17)
C36A C31A N12A 119.74(16)
C31A C32A C33A 120.52(19)
C34A C33A C32A 120.02(19)
C35A C34A C33A 119.80(19)
C34A C35A C36A 120.27(19)
C35A C36A C31A 120.46(19)
C42A C41A C46A 120.03(17)
C42A C41A N22A 119.81(16)
C46A C41A N22A 120.14(16)
C41A C42A C43A 119.93(18)
C44A C43A C42A 120.47(19)
C43A C44A C45A 119.57(19)
C44A C45A C46A 120.48(19)
C41A C46A C45A 119.51(19)
F1A B1A F2A 108.17(16)
F1A B1A N11A 110.19(16)
F2A B1A N11A 110.21(16)
F1A B1A N22A 110.03(16)
F2A B1A N22A 110.08(16)
N11A B1A N22A 108.16(15)
C11B N11B C14B 107.45(14)
C11B N11B B1B 124.48(14)
C14B N11B B1B 127.72(15)
C12B N12B C31B 121.12(15)
C24B N21B C21B 108.13(14)
C22B N22B C41B 119.05(14)
C22B N22B B1B 122.98(14)
C41B N22B B1B 117.96(13)
N11B C11B C21B 120.63(15)
N11B C11B C12B 110.48(15)
C21B C11B C12B 128.77(16)
N12B C12B C13B 135.94(16)
N12B C12B C11B 119.70(16)
C13B C12B C11B 104.35(15)
C18B C13B C14B 119.90(17)
C18B C13B C12B 133.54(17)
C14B C13B C12B 106.54(15)
C15B C14B C13B 121.68(17)
C15B C14B N11B 127.14(17)
C13B C14B N11B 111.16(15)
C16B C15B C14B 117.04(18)
C15B C16B C17B 122.10(19)
C18B C17B C16B 120.43(19)
C17B C18B C13B 118.82(19)
C11B C21B N21B 128.92(16)
C11B C21B C22B 121.78(16)
N21B C21B C22B 109.28(15)
N22B C22B C21B 120.69(15)
N22B C22B C23B 132.88(15)
C21B C22B C23B 106.39(14)
C28B C23B C24B 119.04(16)
C28B C23B C22B 134.76(16)
C24B C23B C22B 105.98(14)
N21B C24B C25B 127.69(16)
N21B C24B C23B 110.16(15)
C25B C24B C23B 122.13(16)
C26B C25B C24B 117.21(17)
C25B C26B C27B 121.93(18)
C28B C27B C26B 121.06(18)
C27B C28B C23B 118.58(17)
C36B C31B C32B 119.71(17)
C36B C31B N12B 120.25(16)
C32B C31B N12B 119.75(16)
C31B C32B C33B 119.83(18)
C34B C33B C32B 120.42(18)
C33B C34B C35B 119.55(19)
C34B C35B C36B 120.5(2)
C31B C36B C35B 119.95(19)
C46B C41B C42B 120.17(17)
C46B C41B N22B 120.42(16)
C42B C41B N22B 119.41(15)
C41B C42B C43B 120.06(18)
C44B C43B C42B 119.93(19)
C45B C44B C43B 119.48(19)
C44B C45B C46B 121.19(19)
C41B C46B C45B 119.16(19)
F1B B1B F2B 108.22(16)
F1B B1B N11B 111.30(16)
F2B B1B N11B 109.92(15)
F1B B1B N22B 110.13(15)
F2B B1B N22B 108.66(15)
N11B B1B N22B 108.59(14)
N1S C1S C2S 179.4(3)
N2S C3S C4S 179.8(3)

loop_
_geom_bond_atom_site_label_1
_geom_bond_atom_site_label_2
_geom_bond_distance
F1A B1A 1.386(2)
F2A B1A 1.396(2)
N11A C11A 1.358(2)
N11A C14A 1.413(2)
N11A B1A 1.538(2)
N12A C12A 1.279(2)
N12A C31A 1.417(2)
N21A C24A 1.369(2)
N21A C21A 1.380(2)
N22A C22A 1.339(2)
N22A C41A 1.450(2)
N22A B1A 1.555(3)
C11A C21A 1.361(2)
C11A C12A 1.478(2)
C12A C13A 1.473(2)
C13A C18A 1.394(2)
C13A C14A 1.400(2)
C14A C15A 1.381(2)
C15A C16A 1.389(3)
C16A C17A 1.387(3)
C17A C18A 1.382(3)
C21A C22A 1.431(2)
C22A C23A 1.441(2)
C23A C28A 1.406(2)
C23A C24A 1.415(2)
C24A C25A 1.389(3)
C25A C26A 1.371(3)
C26A C27A 1.404(3)
C27A C28A 1.374(3)
C31A C32A 1.381(2)
C31A C36A 1.381(2)
C32A C33A 1.382(3)
C33A C34A 1.377(3)
C34A C35A 1.370(3)
C35A C36A 1.381(3)
C41A C42A 1.374(2)
C41A C46A 1.375(2)
C42A C43A 1.379(3)
C43A C44A 1.370(3)
C44A C45A 1.372(3)
C45A C46A 1.386(3)
F1B B1B 1.382(2)
F2B B1B 1.402(2)
N11B C11B 1.362(2)
N11B C14B 1.413(2)
N11B B1B 1.528(2)
N12B C12B 1.282(2)
N12B C31B 1.419(2)
N21B C24B 1.375(2)
N21B C21B 1.377(2)
N22B C22B 1.341(2)
N22B C41B 1.441(2)
N22B B1B 1.564(2)
C11B C21B 1.368(2)
C11B C12B 1.474(2)
C12B C13B 1.472(2)
C13B C18B 1.394(2)
C13B C14B 1.400(2)
C14B C15B 1.390(2)
C15B C16B 1.386(3)
C16B C17B 1.389(3)
C17B C18B 1.380(3)
C21B C22B 1.421(2)
C22B C23B 1.439(2)
C23B C28B 1.410(2)
C23B C24B 1.410(2)
C24B C25B 1.392(2)
C25B C26B 1.374(3)
C26B C27B 1.400(3)
C27B C28B 1.373(2)
C31B C36B 1.377(3)
C31B C32B 1.382(2)
C32B C33B 1.385(3)
C33B C34B 1.373(3)
C34B C35B 1.373(3)
C35B C36B 1.383(3)
C41B C46B 1.375(2)
C41B C42B 1.382(2)
C42B C43B 1.388(3)
C43B C44B 1.377(3)
C44B C45B 1.372(3)
C45B C46B 1.387(3)
N1S C1S 1.130(3)
C1S C2S 1.456(3)
N2S C3S 1.126(3)
C3S C4S 1.461(3)

loop_
_geom_torsion_atom_site_label_1
_geom_torsion_atom_site_label_2
_geom_torsion_atom_site_label_3
_geom_torsion_atom_site_label_4
_geom_torsion
C14A N11A C11A C21A -179.66(16)
B1A N11A C11A C21A -0.4(3)
C14A N11A C11A C12A -0.30(19)
B1A N11A C11A C12A 178.92(16)
C31A N12A C12A C13A 5.3(3)
C31A N12A C12A C11A -178.58(16)
N11A C11A C12A N12A -176.47(16)
C21A C11A C12A N12A 2.8(3)
N11A C11A C12A C13A 0.73(19)
C21A C11A C12A C13A -179.97(18)
N12A C12A C13A C18A -0.9(4)
C11A C12A C13A C18A -177.40(19)
N12A C12A C13A C14A 175.6(2)
C11A C12A C13A C14A -0.88(19)
C18A C13A C14A C15A -0.5(3)
C12A C13A C14A C15A -177.66(17)
C18A C13A C14A N11A 177.87(16)
C12A C13A C14A N11A 0.8(2)
C11A N11A C14A C15A 178.02(18)
B1A N11A C14A C15A -1.2(3)
C11A N11A C14A C13A -0.3(2)
B1A N11A C14A C13A -179.49(17)
C13A C14A C15A C16A 1.5(3)
N11A C14A C15A C16A -176.63(18)
C14A C15A C16A C17A -1.2(3)
C15A C16A C17A C18A -0.1(3)
C16A C17A C18A C13A 1.1(3)
C14A C13A C18A C17A -0.8(3)
C12A C13A C18A C17A 175.40(19)
N11A C11A C21A N21A -178.89(17)
C12A C11A C21A N21A 1.9(3)
N11A C11A C21A C22A -0.6(3)
C12A C11A C21A C22A -179.86(17)
C24A N21A C21A C11A -179.28(18)
C24A N21A C21A C22A 2.3(2)
C41A N22A C22A C21A -173.09(16)
B1A N22A C22A C21A 3.7(3)
C41A N22A C22A C23A 6.0(3)
B1A N22A C22A C23A -177.18(18)
C11A C21A C22A N22A -1.0(3)
N21A C21A C22A N22A 177.56(15)
C11A C21A C22A C23A 179.64(16)
N21A C21A C22A C23A -1.8(2)
N22A C22A C23A C28A 5.2(4)
C21A C22A C23A C28A -175.5(2)
N22A C22A C23A C24A -178.60(18)
C21A C22A C23A C24A 0.61(19)
C21A N21A C24A C25A 178.37(18)
C21A N21A C24A C23A -1.9(2)
C28A C23A C24A N21A 177.64(16)
C22A C23A C24A N21A 0.8(2)
C28A C23A C24A C25A -2.6(3)
C22A C23A C24A C25A -179.48(17)
N21A C24A C25A C26A -177.83(18)
C23A C24A C25A C26A 2.5(3)
C24A C25A C26A C27A -0.6(3)
C25A C26A C27A C28A -1.1(3)
C26A C27A C28A C23A 1.0(3)
C24A C23A C28A C27A 0.8(3)
C22A C23A C28A C27A 176.60(19)
C12A N12A C31A C32A 75.3(2)
C12A N12A C31A C36A -110.0(2)
C36A C31A C32A C33A 0.9(3)
N12A C31A C32A C33A 175.65(17)
C31A C32A C33A C34A -0.4(3)
C32A C33A C34A C35A 0.3(3)
C33A C34A C35A C36A -0.6(3)
C34A C35A C36A C31A 1.1(3)
C32A C31A C36A C35A -1.2(3)
N12A C31A C36A C35A -176.04(17)
C22A N22A C41A C42A 81.4(2)
B1A N22A C41A C42A -95.6(2)
C22A N22A C41A C46A -100.2(2)
B1A N22A C41A C46A 82.8(2)
C46A C41A C42A C43A 0.2(3)
N22A C41A C42A C43A 178.65(18)
C41A C42A C43A C44A -0.1(3)
C42A C43A C44A C45A 0.1(3)
C43A C44A C45A C46A -0.3(3)
C42A C41A C46A C45A -0.4(3)
N22A C41A C46A C45A -178.83(18)
C44A C45A C46A C41A 0.5(3)
C11A N11A B1A F1A 122.88(18)
C14A N11A B1A F1A -58.1(2)
C11A N11A B1A F2A -117.82(19)
C14A N11A B1A F2A 61.2(2)
C11A N11A B1A N22A 2.6(2)
C14A N11A B1A N22A -178.37(15)
C22A N22A B1A F1A -124.61(17)
C41A N22A B1A F1A 52.3(2)
C22A N22A B1A F2A 116.27(18)
C41A N22A B1A F2A -66.9(2)
C22A N22A B1A N11A -4.2(2)
C41A N22A B1A N11A 172.69(14)
C14B N11B C11B C21B -176.37(16)
B1B N11B C11B C21B -2.7(3)
C14B N11B C11B C12B -0.04(19)
B1B N11B C11B C12B 173.62(15)
C31B N12B C12B C13B -6.3(3)
C31B N12B C12B C11B 173.75(15)
N11B C11B C12B N12B 179.59(15)
C21B C11B C12B N12B -4.5(3)
N11B C11B C12B C13B -0.37(19)
C21B C11B C12B C13B 175.58(17)
N12B C12B C13B C18B -1.0(4)
C11B C12B C13B C18B 178.9(2)
N12B C12B C13B C14B -179.3(2)
C11B C12B C13B C14B 0.64(19)
C18B C13B C14B C15B 1.9(3)
C12B C13B C14B C15B -179.54(16)
C18B C13B C14B N11B -179.27(16)
C12B C13B C14B N11B -0.7(2)
C11B N11B C14B C15B 179.24(18)
B1B N11B C14B C15B 5.8(3)
C11B N11B C14B C13B 0.5(2)
B1B N11B C14B C13B -172.92(16)
C13B C14B C15B C16B -1.7(3)
N11B C14B C15B C16B 179.64(18)
C14B C15B C16B C17B 0.6(3)
C15B C16B C17B C18B 0.4(3)
C16B C17B C18B C13B -0.2(3)
C14B C13B C18B C17B -0.9(3)
C12B C13B C18B C17B -178.97(19)
N11B C11B C21B N21B 176.82(16)
C12B C11B C21B N21B 1.2(3)
N11B C11B C21B C22B -1.1(3)
C12B C11B C21B C22B -176.69(16)
C24B N21B C21B C11B -175.62(18)
C24B N21B C21B C22B 2.51(19)
C41B N22B C22B C21B -172.69(15)
B1B N22B C22B C21B 8.7(2)
C41B N22B C22B C23B 9.7(3)
B1B N22B C22B C23B -168.94(18)
C11B C21B C22B N22B -2.0(3)
N21B C21B C22B N22B 179.71(14)
C11B C21B C22B C23B 176.18(16)
N21B C21B C22B C23B -2.11(19)
N22B C22B C23B C28B 4.4(3)
C21B C22B C23B C28B -173.42(19)
N22B C22B C23B C24B 178.77(17)
C21B C22B C23B C24B 0.91(18)
C21B N21B C24B C25B 176.60(17)
C21B N21B C24B C23B -1.93(19)
C28B C23B C24B N21B 176.00(15)
C22B C23B C24B N21B 0.60(19)
C28B C23B C24B C25B -2.6(3)
C22B C23B C24B C25B -178.03(16)
N21B C24B C25B C26B -176.58(17)
C23B C24B C25B C26B 1.8(3)
C24B C25B C26B C27B 0.1(3)
C25B C26B C27B C28B -1.1(3)
C26B C27B C28B C23B 0.2(3)
C24B C23B C28B C27B 1.5(2)
C22B C23B C28B C27B 175.31(18)
C12B N12B C31B C36B -76.5(2)
C12B N12B C31B C32B 109.8(2)
C36B C31B C32B C33B 0.6(3)
N12B C31B C32B C33B 174.40(17)
C31B C32B C33B C34B -2.1(3)
C32B C33B C34B C35B 2.2(3)
C33B C34B C35B C36B -0.7(3)
C32B C31B C36B C35B 0.8(3)
N12B C31B C36B C35B -172.94(19)
C34B C35B C36B C31B -0.8(3)
C22B N22B C41B C46B -109.48(19)
B1B N22B C41B C46B 69.2(2)
C22B N22B C41B C42B 71.0(2)
B1B N22B C41B C42B -110.25(19)
C46B C41B C42B C43B 0.3(3)
N22B C41B C42B C43B 179.76(16)
C41B C42B C43B C44B 0.0(3)
C42B C43B C44B C45B 0.0(3)
C43B C44B C45B C46B -0.3(3)
C42B C41B C46B C45B -0.5(3)
N22B C41B C46B C45B -179.99(17)
C44B C45B C46B C41B 0.5(3)
C11B N11B B1B F1B 129.32(17)
C14B N11B B1B F1B -58.3(2)
C11B N11B B1B F2B -110.80(18)
C14B N11B B1B F2B 61.6(2)
C11B N11B B1B N22B 7.9(2)
C14B N11B B1B N22B -179.70(15)
C22B N22B B1B F1B -133.00(16)
C41B N22B B1B F1B 48.3(2)
C22B N22B B1B F2B 108.63(17)
C41B N22B B1B F2B -70.02(19)
C22B N22B B1B N11B -10.9(2)
C41B N22B B1B N11B 170.45(14)
